data_1575568
loop_
_publ_author_name
'Liu, Xiao'
'Wen, Xue-Liang'
'Zhou, Yang'
'Tang, Chao'
'Tang, Diandong'
'Wang, Qian'
'Shi, Yibo'
'Liu, Lin'
'Sun, Wei'
'Feng, Kai'
'Fang, Wei-Hai'
'Qiao, Juan'
'Shen, Lin'
'Chen, Xuebo'

_publ_section_title
;
 Molecular design of sensitizers for high-efficiency OLEDs: exploration of
 energy transfer dynamics.
;
_journal_issue 37
_journal_name_full 'Chemical science'
_journal_page_first 17304
_journal_page_last 17315
_journal_paper_doi 10.1039/d5sc03817k
_journal_volume 16
_journal_year 2025
_chemical_formula_moiety 'C43 H28 N2 O S'
_chemical_formula_sum 'C43 H28 N2 O S'
_chemical_formula_weight 620.73
_space_group_crystal_system triclinic
_space_group_IT_number 1
_space_group_name_Hall 'P 1'
_space_group_name_H-M_alt 'P 1'
_atom_sites_solution_hydrogens geom
_atom_sites_solution_primary dual
_audit_creation_date 2025-01-04
_audit_creation_method
;
Olex2 1.5
(compiled 2024.02.16 svn.r378c4104 for OlexSys, GUI svn.r6928)
;
_audit_update_record
;
2025-04-12 deposited with the CCDC.	2025-08-12 downloaded from the CCDC.
;
_cell_angle_alpha 88.798(2)
_cell_angle_beta 76.812(2)
_cell_angle_gamma 74.108(2)
_cell_formula_units_Z 1
_cell_length_a 8.8906(2)
_cell_length_b 9.0722(2)
_cell_length_c 10.1623(2)
_cell_measurement_reflns_used 21512
_cell_measurement_temperature 100.0(4)
_cell_measurement_theta_max 76.2460
_cell_measurement_theta_min 4.3820
_cell_volume 766.79(3)
_computing_cell_refinement 'CrysAlisPro 1.171.42.102a (Rigaku OD, 2023)'
_computing_data_collection 'CrysAlisPro 1.171.42.102a (Rigaku OD, 2023)'
_computing_data_reduction 'CrysAlisPro 1.171.42.102a (Rigaku OD, 2023)'
_computing_molecular_graphics 'Olex2 1.5 (Dolomanov et al., 2009)'
_computing_publication_material 'Olex2 1.5 (Dolomanov et al., 2009)'
_computing_structure_refinement 'ShelXL (Sheldrick, 2015)'
_computing_structure_solution 'ShelXT (Sheldrick, 2015)'
_diffrn_ambient_environment N~2~
_diffrn_ambient_temperature 100.0(4)
_diffrn_detector 'Hybrid Pixel Array Detector'
_diffrn_detector_area_resol_mean 10.0000
_diffrn_detector_type HyPix
_diffrn_measured_fraction_theta_full 1.000
_diffrn_measured_fraction_theta_max 1.000
_diffrn_measurement_details
;
List of Runs (angles in degrees, time in seconds):

  # Type    Start    End  Width  t~exp~   \w     \q     \k     \f   Frames
#--------------------------------------------------------------------------
  1  \w     36.00  75.00   0.50    0.15    --  104.75-125.00-180.00   78
  2  \w     84.00 117.00   0.50    0.15    --  104.75-125.00-180.00   66
  3  \w     17.00  92.00   0.50    0.05    --   46.90-125.00 -90.00  150
  4  \w     78.00 110.00   0.50    0.15    --  104.75-125.00 -60.00   64
  5  \w     85.00 115.00   0.50    0.15    --  104.75-125.00 -30.00   60
  6  \w     71.00 108.00   0.50    0.15    --  104.75 -94.00   0.00   74
  7  \w     36.00  61.00   0.50    0.15    --  104.75-125.00 -30.00   50
  8  \w     44.00 115.00   0.50    0.15    --  104.75-125.00   0.00  142
  9  \w     35.00  64.00   0.50    0.15    --  104.75-125.00 150.00   58
 10  \w     90.00 116.00   0.50    0.15    --  104.75-125.00 150.00   52
 11  \w     81.00 107.00   0.50    0.15    --  104.75 -94.00 120.00   52
 12  \w     34.00  77.00   0.50    0.15    --  104.75 -94.00 120.00   86
 13  \w     84.00 109.00   0.50    0.15    --  104.75 -94.00  30.00   50
 14  \w     45.00  79.00   0.50    0.15    --  104.75 -94.00  90.00   68
 15  \w     76.00 102.00   0.50    0.15    --  104.75 -94.00 150.00   52
 16  \w     56.00 100.00   0.50    0.15    --  104.75 -94.00  60.00   88
 17  \w     34.00  65.00   0.50    0.15    --  104.75 -94.00  30.00   62
 18  \w     37.00  64.00   0.50    0.15    --  104.75 -94.00   0.00   54
 19  \w     54.00 109.00   0.50    0.15    --  104.75 -94.00-180.00  110
 20  \w     37.00  77.00   0.50    0.15    --  104.75 -77.00-120.00   80
 21  \w     82.00 107.00   0.50    0.15    --  104.75 -77.00-120.00   50
 22  \w     75.00 101.00   0.50    0.15    --  104.75 -77.00-180.00   52
 23  \w     32.00  69.00   0.50    0.15    --  104.75 -77.00-180.00   74
 24  \w     32.00  57.00   0.50    0.15    --  104.75 -61.00-150.00   50
 25  \w     32.00  69.00   0.50    0.15    --  104.75 -61.00-180.00   74
 26  \w     33.00  72.00   0.50    0.15    --  104.75 -61.00 -90.00   78
 27  \w     36.00  96.00   0.50    0.15    --  104.75 -77.00 -30.00  120
 28  \w     37.00  73.00   0.50    0.15    --  104.75 -61.00  30.00   72
 29  \w     32.00  63.00   0.50    0.15    --  104.75 -61.00 150.00   62
 30  \w    101.00 126.00   0.50    0.15    --  104.75  45.00 120.00   50
 31  \w     39.00  65.00   0.50    0.05    --   62.00  77.00  84.83   52
 32  \w     86.00 112.00   0.50    0.15    --  104.75  77.00 -30.00   52
 33  \w    137.00 163.00   0.50    0.15    --  104.75  77.00 -30.00   52
 34  \w    142.00 176.00   0.50    0.15    --  104.75  77.00 -90.00   68
 35  \w    144.00 169.00   0.50    0.15    --  104.75  77.00-180.00   50
 36  \w     84.00 136.00   0.50    0.15    --  104.75  77.00 -90.00  104
 37  \w     82.00 134.00   0.50    0.15    --  104.75  77.00-180.00  104
 38  \w     43.00  69.00   0.50    0.05    --   66.00  77.00-172.36   52
 39  \w     39.00  65.00   0.50    0.05    --   62.00  77.00-100.44   52
 40  \w     90.00 141.00   0.50    0.15    --  104.75  77.00-150.00  102
 41  \w    145.00 171.00   0.50    0.15    --  104.75  77.00-150.00   52
 42  \w     86.00 165.00   0.50    0.15    --  104.75  77.00 -60.00  158
 43  \w     34.00  62.00   0.50    0.05    --   54.00  75.00-131.60   56
 44  \w     90.00 137.00   0.50    0.15    --  104.75  61.00 -90.00   94
 45  \w     98.00 170.00   0.50    0.15    --  104.75  45.00   0.00  144
 46  \w     99.00 177.00   0.50    0.15    --  104.75  61.00  30.00  156
 47  \w    113.00 139.00   0.50    0.15    --  104.75  45.00 -30.00   52
 48  \w     37.00  63.00   0.50    0.05    --   58.00  72.00  57.57   52
 49  \w     82.00 130.00   0.50    0.15    --  104.75  77.00  90.00   96
 50  \w    127.00 153.00   0.50    0.15    --  104.75  45.00 120.00   52
 51  \w    117.00 176.00   0.50    0.15    --  104.75  45.00  90.00  118
 52  \w    143.00 177.00   0.50    0.15    --  104.75  45.00 173.00   68
 53  \w    125.00 176.00   0.50    0.15    --  104.75  45.00 150.00  102
 54  \w    103.00 136.00   0.50    0.15    --  104.75  45.00 173.00   66
 55  \w     36.00  64.00   0.50    0.05    --   46.90  37.00  90.00   56
 56  \w     66.00 116.00   0.50    0.05    --   46.90  45.00 173.00  100
 57  \w     24.00  50.00   0.50    0.05    --   46.90  77.00  90.00   52
 58  \w     24.00  63.00   0.50    0.05    --   46.90  77.00  30.00   78
 59  \w     83.00 120.00   0.50    0.05    --   46.90  77.00  30.00   74
 60  \w     37.00  63.00   0.50    0.05    --   46.90  37.00 -60.00   52
 61  \w     70.00 117.00   0.50    0.05    --   46.90  37.00-150.00   94
 62  \w     36.00  65.00   0.50    0.05    --   46.90  37.00-150.00   58
 63  \w      1.00  30.00   0.50    0.05    --   30.00  97.00-124.69   58
 64  \w     14.00  42.00   0.50    0.05    --   42.00  88.00 -52.20   56
 65  \w    -24.00  44.00   0.50    0.05    --   46.90 -45.00  23.00  136
 66  \w    -47.00  23.00   0.50    0.05    --  -46.90  45.00 173.00  140
 67  \w    -58.00 -33.00   0.50    0.15    -- -102.00 125.00  60.00   50
 68  \w   -117.00 -74.00   0.50    0.15    -- -102.00 125.00  60.00   86
 69  \w    -70.00 -40.00   0.50    0.05    --  -46.90 -19.00   0.00   60
 70  \w    -51.00 -24.00   0.50    0.05    --  -46.90 -77.00 150.00   54
 71  \w    -52.00 -26.00   0.50    0.05    --  -46.90 -77.00  90.00   52
 72  \w    -58.00 -32.00   0.50    0.05    --  -46.90 -57.00  30.00   52
 73  \w   -107.00 -75.00   0.50    0.05    --  -46.90 -45.00  23.00   64
 74  \w    -49.00 -24.00   0.50    0.05    --  -46.90 -77.00-150.00   50
 75  \w    -83.00 -31.00   0.50    0.05    --  -46.90 -59.00-167.56  104
 76  \w    -76.00 -45.00   0.50    0.05    --  -70.00 -81.00-146.54   62
 77  \w    -80.00 -54.00   0.50    0.15    --  -78.00 -83.00-176.66   52
 78  \w    -92.00 -66.00   0.50    0.15    --  -82.00 -83.00 -61.36   52
 79  \w    -81.00 -56.00   0.50    0.15    --  -82.00 -83.00  23.96   50
 80  \w   -110.00 -81.00   0.50    0.15    -- -102.00 -94.00  60.00   58
 81  \w    -83.00 -58.00   0.50    0.15    --  -82.00 -83.00 170.33   50
 82  \w   -101.00 -76.00   0.50    0.15    -- -102.00 -83.00 155.46   50
 83  \w   -157.00-131.00   0.50    0.15    -- -102.00 -94.00  60.00   52
 84  \w   -114.00 -80.00   0.50    0.15    -- -102.00 -79.00  97.32   68
 85  \w   -105.00 -79.00   0.50    0.15    -- -102.00 -78.00 124.40   52
 86  \w   -175.00-119.00   0.50    0.15    -- -102.00 -79.00  97.32  112
 87  \w   -170.00-139.00   0.50    0.15    -- -102.00 -78.00 124.40   62
 88  \w   -121.00 -81.00   0.50    0.15    -- -102.00 -78.00  86.91   80
 89  \w   -124.00 -79.00   0.50    0.15    -- -102.00 -78.00 -32.97   90
 90  \w   -127.00-101.00   0.50    0.05    --  -66.00 -78.00 -90.66   52
 91  \w   -108.00 -82.00   0.50    0.15    -- -102.00 -77.00-150.00   52
 92  \w    -78.00 -52.00   0.50    0.05    --  -74.00 -77.00-115.82   52
 93  \w    -70.00 -44.00   0.50    0.05    --  -66.00 -78.00 -90.66   52
 94  \w    -74.00 -48.00   0.50    0.05    --  -70.00 -77.00 -49.25   52
 95  \w   -104.00 -79.00   0.50    0.15    -- -102.00 -77.00   0.00   50
 96  \w   -119.00 -83.00   0.50    0.15    -- -102.00 -76.00  72.03   72
 97  \w   -167.00-139.00   0.50    0.15    -- -102.00 -77.00   0.00   56
 98  \w   -174.00 -79.00   0.50    0.15    -- -102.00 -77.00-120.00  190
 99  \w   -109.00 -83.00   0.50    0.15    -- -102.00 -77.00-128.84   52
100  \w    -80.00 -54.00   0.50    0.05    --  -74.00 -75.00  13.51   52
101  \w    -98.00 -68.00   0.50    0.15    --  -90.00 -74.00  26.06   60
102  \w   -121.00 -84.00   0.50    0.15    -- -102.00 -74.00  18.62   74
103  \w   -152.00-126.00   0.50    0.15    -- -102.00 -74.00  18.62   52
104  \w   -140.00 -84.00   0.50    0.15    -- -102.00 -74.00 154.51  112
105  \w    -98.00 -71.00   0.50    0.15    --  -90.00 -75.00 103.48   54
106  \w    -61.00 -35.00   0.50    0.05    --  -54.00 -76.00 127.89   52
107  \w    -71.00 -44.00   0.50    0.05    --  -66.00 -74.00 117.11   54
108  \w    -96.00 -66.00   0.50    0.15    --  -86.00 -74.00  84.42   60
109  \w    -86.00 -61.00   0.50    0.15    --  -82.00 -72.00  32.70   50
110  \w    -89.00 -63.00   0.50    0.15    --  -82.00 -72.00 -16.07   52
111  \w    -98.00 -72.00   0.50    0.15    --  -90.00 -72.00 -73.09   52
112  \w   -101.00 -70.00   0.50    0.15    --  -90.00 -73.00-156.79   62
113  \w   -116.00 -91.00   0.50    0.15    -- -102.00 -73.00-173.23   50
114  \w   -175.00-134.00   0.50    0.15    -- -102.00 -73.00-173.23   82
115  \w   -150.00-125.00   0.50    0.15    --  -90.00 -72.00 -73.09   50
116  \w   -104.00 -78.00   0.50    0.15    --  -98.00 -70.00 -99.62   52
117  \w    -83.00 -50.00   0.50    0.05    --  -70.00 -69.00 -32.58   66
118  \w    -94.00 -68.00   0.50    0.15    --  -86.00 -71.00 -55.19   52
119  \w   -115.00 -78.00   0.50    0.15    --  -98.00 -69.00-110.40   74
120  \w   -106.00 -80.00   0.50    0.15    --  -98.00 -68.00-120.60   52
121  \w   -131.00-105.00   0.50    0.05    --  -70.00 -69.00 -32.58   52
122  \w    -82.00 -56.00   0.50    0.05    --  -74.00 -68.00  27.50   52
123  \w    -81.00 -56.00   0.50    0.05    --  -74.00 -66.00 -81.32   50
124  \w    -77.00 -51.00   0.50    0.05    --  -70.00 -68.00  56.32   52
125  \w    -73.00 -47.00   0.50    0.05    --  -66.00 -70.00  91.68   52
126  \w    -94.00 -69.00   0.50    0.15    --  -86.00 -63.00 124.53   50
127  \w   -105.00 -79.00   0.50    0.15    --  -98.00 -67.00 150.85   52
128  \w   -129.00 -82.00   0.50    0.15    -- -102.00 -71.00 122.01   94
129  \w    -83.00 -57.00   0.50    0.05    --  -74.00 -63.00  86.00   52
130  \w    -96.00 -70.00   0.50    0.15    --  -86.00 -63.00  52.97   52
131  \w   -111.00 -85.00   0.50    0.15    -- -102.00 -61.00 -30.00   52
132  \w    -97.00 -72.00   0.50    0.15    --  -90.00 -64.00 -44.36   50
133  \w   -112.00 -86.00   0.50    0.15    -- -102.00 -61.00 -90.00   52
134  \w   -107.00 -75.00   0.50    0.15    --  -90.00 -62.00-153.18   64
135  \w   -175.00-126.00   0.50    0.15    -- -102.00 -61.00 -90.00   98
136  \w   -175.00-130.00   0.50    0.15    -- -102.00 -15.00 -90.00   90
137  \w   -118.00 -93.00   0.50    0.15    -- -102.00 -15.00 -90.00   50
138  \w   -157.00 -91.00   0.50    0.15    -- -102.00 -45.00  23.00  132
139  \w   -125.00 -99.00   0.50    0.15    -- -102.00 -51.00  80.81   52
;
_diffrn_measurement_device 'four-circle diffractometer'
_diffrn_measurement_device_type 'XtaLAB Synergy R, DW system, HyPix'
_diffrn_measurement_method '\w scans'
_diffrn_orient_matrix_type 'CrysAlisPro convention (1999,Acta A55,543-557)'
_diffrn_orient_matrix_UB_11 0.1820312000
_diffrn_orient_matrix_UB_12 -0.0672164000
_diffrn_orient_matrix_UB_13 -0.0131002000
_diffrn_orient_matrix_UB_21 -0.0320861000
_diffrn_orient_matrix_UB_22 -0.1330505000
_diffrn_orient_matrix_UB_23 0.0885093000
_diffrn_orient_matrix_UB_31 0.0113690000
_diffrn_orient_matrix_UB_32 -0.0949431000
_diffrn_orient_matrix_UB_33 -0.1276135000
_diffrn_radiation_monochromator mirror
_diffrn_radiation_probe x-ray
_diffrn_radiation_type CuK\a
_diffrn_radiation_wavelength 1.54184
_diffrn_reflns_av_R_equivalents 0.0742
_diffrn_reflns_av_unetI/netI 0.0438
_diffrn_reflns_Laue_measured_fraction_full 1.000
_diffrn_reflns_Laue_measured_fraction_max 1.000
_diffrn_reflns_limit_h_max 10
_diffrn_reflns_limit_h_min -10
_diffrn_reflns_limit_k_max 10
_diffrn_reflns_limit_k_min -10
_diffrn_reflns_limit_l_max 12
_diffrn_reflns_limit_l_min -12
_diffrn_reflns_number 24985
_diffrn_reflns_point_group_measured_fraction_full 0.962
_diffrn_reflns_point_group_measured_fraction_max 0.960
_diffrn_reflns_theta_full 67.684
_diffrn_reflns_theta_max 68.246
_diffrn_reflns_theta_min 4.473
_diffrn_source 'Rotating-anode X-ray tube'
_diffrn_source_type 'Rigaku (Cu) X-ray Source'
_exptl_absorpt_coefficient_mu 1.239
_exptl_absorpt_correction_T_max 1.00000
_exptl_absorpt_correction_T_min 0.78590
_exptl_absorpt_correction_type multi-scan
_exptl_absorpt_process_details
;
CrysAlisPro 1.171.42.102a (Rigaku Oxford Diffraction, 2023)
Empirical absorption correction using spherical harmonics,
implemented in SCALE3 ABSPACK scaling algorithm.
;
_exptl_crystal_colour yellow
_exptl_crystal_colour_primary yellow
_exptl_crystal_density_diffrn 1.344
_exptl_crystal_description block
_exptl_crystal_F_000 324
_exptl_crystal_size_max 0.12
_exptl_crystal_size_mid 0.11
_exptl_crystal_size_min 0.1
_refine_diff_density_max 0.164
_refine_diff_density_min -0.307
_refine_diff_density_rms 0.047
_refine_ls_abs_structure_details
;
 Flack x determined using 2428 quotients [(I+)-(I-)]/[(I+)+(I-)]
 (Parsons, Flack and Wagner, Acta Cryst. B69 (2013) 249-259).
;
_refine_ls_abs_structure_Flack 0.019(10)
_refine_ls_extinction_method none
_refine_ls_goodness_of_fit_ref 1.044
_refine_ls_hydrogen_treatment constr
_refine_ls_matrix_type full
_refine_ls_number_parameters 424
_refine_ls_number_reflns 5390
_refine_ls_number_restraints 3
_refine_ls_restrained_S_all 1.044
_refine_ls_R_factor_all 0.0348
_refine_ls_R_factor_gt 0.0341
_refine_ls_shift/su_max 0.000
_refine_ls_shift/su_mean 0.000
_refine_ls_structure_factor_coef Fsqd
_refine_ls_weighting_details 'w=1/[\s^2^(Fo^2^)+(0.0609P)^2^] where P=(Fo^2^+2Fc^2^)/3'
_refine_ls_weighting_scheme calc
_refine_ls_wR_factor_gt 0.0860
_refine_ls_wR_factor_ref 0.0866
_reflns_Friedel_coverage 0.921
_reflns_Friedel_fraction_full 0.924
_reflns_Friedel_fraction_max 0.921
_reflns_number_gt 5264
_reflns_number_total 5390
_reflns_threshold_expression 'I > 2\s(I)'
_cod_data_source_file d5sc03817k2.cif
_cod_data_source_block exp_23470_auto
_cod_depositor_comments 'Adding full bibliography for 1575566--1575568.cif.'
_cod_database_code 1575568
_shelx_shelxl_version_number 2014/7
_shelx_space_group_comment
;
The symmetry employed for this shelxl refinement is uniquely defined
by the following loop, which should always be used as a source of
symmetry information in preference to the above space-group names.
They are only intended as comments.
;
_shelx_estimated_absorpt_t_max 0.886
_shelx_estimated_absorpt_t_min 0.866
_diffrn_oxdiff_digest_frames
;
01a6163f4fb691e5811be065c0caf8d3250007027e7
;
_reflns_odcompleteness_completeness 99.81
_reflns_odcompleteness_iscentric 1
_reflns_odcompleteness_theta 74.33
_olex2_refinement_description
;
1.a Aromatic/amide H refined with riding coordinates:
 C2(H2), C3(H3), C4(H4), C5(H5), C10(H10), C12(H12), C13(H13), C15(H15),
 C16(H16), C17(H17), C18(H18), C21(H21), C22(H22), C23(H23), C27(H27), C28(H28),
  C30(H30), C31(H31), C33(H33), C34(H34), C35(H35), C36(H36), C37(H37),
 C39(H39), C40(H40), C41(H41), C42(H42), C43(H43)
;
_olex2_submission_special_instructions 'No special instructions were received'
_oxdiff_exptl_absorpt_empirical_details
;
Empirical correction (ABSPACK) includes:
- Absorption correction using spherical harmonics
- Frame scaling
;
_oxdiff_exptl_absorpt_empirical_full_max 2.539
_oxdiff_exptl_absorpt_empirical_full_min 0.787

loop_
_space_group_symop_operation_xyz
'x, y, z'

loop_
_atom_site_label
_atom_site_type_symbol
_atom_site_fract_x
_atom_site_fract_y
_atom_site_fract_z
_atom_site_U_iso_or_equiv
_atom_site_adp_type
_atom_site_occupancy
_atom_site_site_symmetry_order
_atom_site_calc_flag
_atom_site_refinement_flags_posn
_atom_site_refinement_flags_adp
_atom_site_refinement_flags_occupancy
_atom_site_disorder_assembly
_atom_site_disorder_group
S1 S 0.27409(6) 0.59382(6) 0.41954(6) 0.02163(16) Uani 1 1 d . . . . .
O1 O 0.3607(2) 1.0374(2) 0.5058(2) 0.0253(4) Uani 1 1 d . . . . .
N1 N 0.5381(3) 0.4757(2) 0.8587(2) 0.0204(4) Uani 1 1 d . . . . .
N2 N 0.8727(2) 0.4384(2) 0.2033(2) 0.0197(4) Uani 1 1 d . . . . .
C1 C 0.1415(3) 0.7517(3) 0.5186(3) 0.0200(5) Uani 1 1 d . . . . .
C2 C -0.0141(3) 0.7373(3) 0.5702(3) 0.0225(5) Uani 1 1 d . . . . .
H2 H -0.0411 0.6483 0.5476 0.027 Uiso 1 1 calc R . . . .
C3 C -0.1278(3) 0.8529(3) 0.6539(3) 0.0260(6) Uani 1 1 d . . . . .
H3 H -0.2324 0.8422 0.6903 0.031 Uiso 1 1 calc R . . . .
C4 C -0.0893(3) 0.9853(3) 0.6852(3) 0.0272(6) Uani 1 1 d . . . . .
H4 H -0.1671 1.0639 0.7439 0.033 Uiso 1 1 calc R . . . .
C5 C 0.0618(3) 1.0015(3) 0.6306(3) 0.0246(6) Uani 1 1 d . . . . .
H5 H 0.0864 1.0928 0.6506 0.029 Uiso 1 1 calc R . . . .
C6 C 0.1806(3) 0.8849(3) 0.5457(3) 0.0190(5) Uani 1 1 d . . . . .
C7 C 0.3388(3) 0.9120(3) 0.4900(3) 0.0196(5) Uani 1 1 d . . . . .
C8 C 0.4738(3) 0.7825(3) 0.4169(2) 0.0183(5) Uani 1 1 d . . . . .
C9 C 0.4563(3) 0.6408(3) 0.3837(2) 0.0181(5) Uani 1 1 d . . . . .
C10 C 0.5894(3) 0.5257(3) 0.3129(3) 0.0178(5) Uani 1 1 d . . . . .
H10 H 0.5764 0.4302 0.2884 0.021 Uiso 1 1 calc R . . . .
C11 C 0.7389(3) 0.5519(3) 0.2790(2) 0.0180(5) Uani 1 1 d . . . . .
C12 C 0.7590(3) 0.6914(3) 0.3159(3) 0.0213(5) Uani 1 1 d . . . . .
H12 H 0.8627 0.7078 0.2949 0.026 Uiso 1 1 calc R . . . .
C13 C 0.6279(3) 0.8049(3) 0.3828(3) 0.0216(5) Uani 1 1 d . . . . .
H13 H 0.6419 0.9003 0.4064 0.026 Uiso 1 1 calc R . . . .
C14 C 0.9499(3) 0.4634(3) 0.0706(3) 0.0201(5) Uani 1 1 d . . . . .
C15 C 0.9510(3) 0.6019(3) 0.0080(3) 0.0242(5) Uani 1 1 d . . . . .
H15 H 0.8916 0.6976 0.0536 0.029 Uiso 1 1 calc R . . . .
C16 C 1.0425(3) 0.5941(3) -0.1236(3) 0.0279(6) Uani 1 1 d . . . . .
H16 H 1.0480 0.6866 -0.1676 0.034 Uiso 1 1 calc R . . . .
C17 C 1.1266(3) 0.4535(3) -0.1929(3) 0.0272(6) Uani 1 1 d . . . . .
H17 H 1.1868 0.4518 -0.2834 0.033 Uiso 1 1 calc R . . . .
C18 C 1.1228(3) 0.3166(3) -0.1307(3) 0.0242(6) Uani 1 1 d . . . . .
H18 H 1.1793 0.2211 -0.1778 0.029 Uiso 1 1 calc R . . . .
C19 C 1.0343(3) 0.3218(3) 0.0027(3) 0.0207(5) Uani 1 1 d . . . . .
C20 C 1.0077(3) 0.2035(3) 0.0965(3) 0.0197(5) Uani 1 1 d . . . . .
C21 C 1.0635(3) 0.0440(3) 0.0854(3) 0.0219(5) Uani 1 1 d . . . . .
H21 H 1.1303 -0.0072 0.0034 0.026 Uiso 1 1 calc R . . . .
C22 C 1.0186(3) -0.0383(3) 0.1975(3) 0.0224(5) Uani 1 1 d . . . . .
H22 H 1.0530 -0.1472 0.1915 0.027 Uiso 1 1 calc R . . . .
C23 C 0.9233(3) 0.0379(3) 0.3190(3) 0.0202(5) Uani 1 1 d . . . . .
H23 H 0.8949 -0.0216 0.3938 0.024 Uiso 1 1 calc R . . . .
C24 C 0.8679(3) 0.1977(3) 0.3349(2) 0.0170(5) Uani 1 1 d . . . . .
C25 C 0.9092(3) 0.2786(3) 0.2187(3) 0.0171(5) Uani 1 1 d . . . . .
C26 C 0.6212(3) 0.4048(3) 0.7293(2) 0.0183(5) Uani 1 1 d . . . . .
C27 C 0.5629(3) 0.3018(3) 0.6700(3) 0.0187(5) Uani 1 1 d . . . . .
H27 H 0.4690 0.2759 0.7175 0.022 Uiso 1 1 calc R . . . .
C28 C 0.6414(3) 0.2365(3) 0.5416(3) 0.0191(5) Uani 1 1 d . . . . .
H28 H 0.5999 0.1670 0.5020 0.023 Uiso 1 1 calc R . . . .
C29 C 0.7793(3) 0.2711(3) 0.4702(3) 0.0174(5) Uani 1 1 d . . . . .
C30 C 0.8394(3) 0.3724(3) 0.5312(3) 0.0203(5) Uani 1 1 d . . . . .
H30 H 0.9345 0.3964 0.4842 0.024 Uiso 1 1 calc R . . . .
C31 C 0.7620(3) 0.4380(3) 0.6591(3) 0.0205(5) Uani 1 1 d . . . . .
H31 H 0.8048 0.5060 0.6994 0.025 Uiso 1 1 calc R . . . .
C32 C 0.5103(3) 0.6351(3) 0.8801(3) 0.0180(5) Uani 1 1 d . . . . .
C33 C 0.5206(3) 0.6946(3) 1.0018(3) 0.0241(5) Uani 1 1 d . . . . .
H33 H 0.5441 0.6277 1.0721 0.029 Uiso 1 1 calc R . . . .
C34 C 0.4966(3) 0.8510(3) 1.0214(3) 0.0265(6) Uani 1 1 d . . . . .
H34 H 0.5039 0.8899 1.1051 0.032 Uiso 1 1 calc R . . . .
C35 C 0.4621(3) 0.9520(3) 0.9199(3) 0.0220(5) Uani 1 1 d . . . . .
H35 H 0.4469 1.0589 0.9331 0.026 Uiso 1 1 calc R . . . .
C36 C 0.4503(3) 0.8923(3) 0.7992(3) 0.0225(5) Uani 1 1 d . . . . .
H36 H 0.4264 0.9595 0.7292 0.027 Uiso 1 1 calc R . . . .
C37 C 0.4730(3) 0.7364(3) 0.7791(3) 0.0220(5) Uani 1 1 d . . . . .
H37 H 0.4631 0.6980 0.6962 0.026 Uiso 1 1 calc R . . . .
C38 C 0.5157(3) 0.3813(3) 0.9718(3) 0.0183(5) Uani 1 1 d . . . . .
C39 C 0.3656(3) 0.4071(3) 1.0593(3) 0.0214(5) Uani 1 1 d . . . . .
H39 H 0.2780 0.4875 1.0440 0.026 Uiso 1 1 calc R . . . .
C40 C 0.3435(3) 0.3156(3) 1.1687(3) 0.0227(5) Uani 1 1 d . . . . .
H40 H 0.2401 0.3333 1.2279 0.027 Uiso 1 1 calc R . . . .
C41 C 0.4707(3) 0.1981(3) 1.1931(3) 0.0243(6) Uani 1 1 d . . . . .
H41 H 0.4549 0.1364 1.2690 0.029 Uiso 1 1 calc R . . . .
C42 C 0.6211(3) 0.1718(3) 1.1056(3) 0.0222(5) Uani 1 1 d . . . . .
H42 H 0.7084 0.0911 1.1210 0.027 Uiso 1 1 calc R . . . .
C43 C 0.6443(3) 0.2635(3) 0.9950(3) 0.0194(5) Uani 1 1 d . . . . .
H43 H 0.7474 0.2457 0.9356 0.023 Uiso 1 1 calc R . . . .

loop_
_atom_site_aniso_label
_atom_site_aniso_U_11
_atom_site_aniso_U_22
_atom_site_aniso_U_33
_atom_site_aniso_U_23
_atom_site_aniso_U_13
_atom_site_aniso_U_12
S1 0.0174(3) 0.0214(3) 0.0251(3) -0.0040(2) 0.0000(2) -0.0074(2)
O1 0.0295(9) 0.0194(9) 0.0288(11) -0.0001(7) -0.0085(8) -0.0080(7)
N1 0.0251(10) 0.0201(10) 0.0142(11) -0.0001(8) -0.0009(8) -0.0061(8)
N2 0.0186(10) 0.0200(10) 0.0185(11) 0.0018(8) -0.0020(8) -0.0040(8)
C1 0.0189(12) 0.0247(12) 0.0157(12) 0.0037(10) -0.0053(9) -0.0042(9)
C2 0.0205(12) 0.0269(13) 0.0204(13) 0.0047(10) -0.0047(10) -0.0073(10)
C3 0.0197(12) 0.0345(14) 0.0213(14) 0.0038(11) -0.0039(10) -0.0039(10)
C4 0.0234(13) 0.0302(13) 0.0201(14) -0.0022(11) -0.0036(10) 0.0048(10)
C5 0.0259(13) 0.0260(13) 0.0190(13) -0.0038(11) -0.0071(10) -0.0006(10)
C6 0.0208(12) 0.0207(12) 0.0143(12) 0.0008(9) -0.0074(9) -0.0009(10)
C7 0.0229(12) 0.0201(12) 0.0167(12) 0.0025(9) -0.0085(10) -0.0044(9)
C8 0.0197(12) 0.0219(12) 0.0141(12) 0.0031(9) -0.0053(9) -0.0062(9)
C9 0.0183(11) 0.0236(12) 0.0132(12) 0.0029(9) -0.0052(9) -0.0062(9)
C10 0.0219(12) 0.0174(11) 0.0155(12) 0.0015(9) -0.0060(9) -0.0064(9)
C11 0.0179(11) 0.0210(12) 0.0132(12) 0.0021(9) -0.0026(9) -0.0033(9)
C12 0.0180(11) 0.0260(12) 0.0221(14) 0.0052(10) -0.0058(10) -0.0091(9)
C13 0.0234(12) 0.0208(12) 0.0231(14) 0.0040(10) -0.0075(10) -0.0085(10)
C14 0.0143(11) 0.0287(13) 0.0172(13) 0.0037(10) -0.0035(9) -0.0062(10)
C15 0.0193(12) 0.0286(13) 0.0240(14) 0.0053(11) -0.0054(10) -0.0052(10)
C16 0.0228(13) 0.0359(15) 0.0241(15) 0.0114(12) -0.0061(11) -0.0066(11)
C17 0.0192(12) 0.0434(16) 0.0167(13) 0.0079(11) -0.0020(10) -0.0071(11)
C18 0.0187(12) 0.0353(14) 0.0175(13) 0.0007(11) -0.0052(10) -0.0049(10)
C19 0.0149(11) 0.0303(13) 0.0172(13) 0.0020(10) -0.0040(9) -0.0067(10)
C20 0.0152(11) 0.0284(13) 0.0165(13) 0.0004(10) -0.0035(9) -0.0081(10)
C21 0.0176(11) 0.0272(13) 0.0190(13) -0.0046(10) -0.0011(9) -0.0052(10)
C22 0.0210(12) 0.0217(12) 0.0242(14) -0.0017(10) -0.0036(10) -0.0063(10)
C23 0.0173(11) 0.0217(12) 0.0212(13) 0.0006(10) -0.0029(9) -0.0062(9)
C24 0.0125(10) 0.0220(12) 0.0164(13) -0.0002(10) -0.0019(9) -0.0057(9)
C25 0.0146(10) 0.0201(12) 0.0165(13) -0.0002(9) -0.0035(9) -0.0051(9)
C26 0.0200(12) 0.0200(11) 0.0134(12) 0.0012(9) -0.0021(9) -0.0045(9)
C27 0.0159(11) 0.0211(12) 0.0183(13) 0.0012(9) -0.0014(9) -0.0058(9)
C28 0.0178(11) 0.0200(12) 0.0198(13) -0.0001(9) -0.0049(9) -0.0054(9)
C29 0.0175(11) 0.0172(11) 0.0168(13) 0.0016(9) -0.0042(9) -0.0035(9)
C30 0.0189(11) 0.0230(12) 0.0192(13) 0.0025(10) -0.0030(9) -0.0077(10)
C31 0.0227(12) 0.0223(12) 0.0184(13) 0.0016(10) -0.0042(10) -0.0097(10)
C32 0.0159(11) 0.0205(11) 0.0166(12) 0.0004(9) -0.0019(9) -0.0048(9)
C33 0.0294(13) 0.0260(13) 0.0195(13) 0.0045(10) -0.0090(11) -0.0092(10)
C34 0.0368(15) 0.0256(13) 0.0200(14) -0.0011(11) -0.0108(11) -0.0097(11)
C35 0.0220(12) 0.0211(12) 0.0231(14) 0.0010(10) -0.0040(10) -0.0072(9)
C36 0.0224(12) 0.0237(12) 0.0185(13) 0.0032(10) -0.0030(10) -0.0035(10)
C37 0.0254(13) 0.0257(13) 0.0149(13) 0.0008(10) -0.0058(10) -0.0064(10)
C38 0.0226(11) 0.0196(12) 0.0156(12) 0.0000(9) -0.0061(9) -0.0091(9)
C39 0.0222(12) 0.0233(12) 0.0194(13) -0.0016(10) -0.0066(10) -0.0060(9)
C40 0.0229(12) 0.0305(13) 0.0173(13) -0.0030(10) -0.0005(10) -0.0148(10)
C41 0.0367(15) 0.0249(13) 0.0181(13) 0.0040(10) -0.0091(11) -0.0178(11)
C42 0.0269(13) 0.0201(11) 0.0224(13) 0.0002(10) -0.0110(10) -0.0069(10)
C43 0.0203(12) 0.0213(12) 0.0183(13) -0.0011(10) -0.0049(10) -0.0083(9)

loop_
_atom_type_symbol
_atom_type_description
_atom_type_scat_dispersion_real
_atom_type_scat_dispersion_imag
_atom_type_scat_source
C C 0.0181 0.0091 'International Tables Vol C Tables 4.2.6.8 and 6.1.1.4'
H H 0.0000 0.0000 'International Tables Vol C Tables 4.2.6.8 and 6.1.1.4'
N N 0.0311 0.0180 'International Tables Vol C Tables 4.2.6.8 and 6.1.1.4'
O O 0.0492 0.0322 'International Tables Vol C Tables 4.2.6.8 and 6.1.1.4'
S S 0.3331 0.5567 'International Tables Vol C Tables 4.2.6.8 and 6.1.1.4'

loop_
_geom_angle_atom_site_label_1
_geom_angle_atom_site_label_2
_geom_angle_atom_site_label_3
_geom_angle
_geom_angle_site_symmetry_1
_geom_angle_site_symmetry_3
_geom_angle_publ_flag
C9 S1 C1 103.31(13) . . ?
C26 N1 C38 119.0(2) . . ?
C32 N1 C26 119.7(2) . . ?
C32 N1 C38 119.8(2) . . ?
C14 N2 C11 121.3(2) . . ?
C25 N2 C11 126.9(2) . . ?
C25 N2 C14 107.7(2) . . ?
C2 C1 S1 114.8(2) . . ?
C6 C1 S1 124.62(19) . . ?
C6 C1 C2 120.6(2) . . ?
C1 C2 H2 120.1 . . ?
C3 C2 C1 119.9(3) . . ?
C3 C2 H2 120.1 . . ?
C2 C3 H3 119.9 . . ?
C2 C3 C4 120.2(2) . . ?
C4 C3 H3 119.9 . . ?
C3 C4 H4 120.1 . . ?
C5 C4 C3 119.8(2) . . ?
C5 C4 H4 120.1 . . ?
C4 C5 H5 119.4 . . ?
C4 C5 C6 121.2(3) . . ?
C6 C5 H5 119.4 . . ?
C1 C6 C5 118.2(2) . . ?
C1 C6 C7 124.0(2) . . ?
C5 C6 C7 117.8(2) . . ?
O1 C7 C6 120.9(2) . . ?
O1 C7 C8 120.2(2) . . ?
C6 C7 C8 118.9(2) . . ?
C9 C8 C7 124.0(2) . . ?
C9 C8 C13 118.5(2) . . ?
C13 C8 C7 117.5(2) . . ?
C8 C9 S1 124.31(19) . . ?
C8 C9 C10 120.4(2) . . ?
C10 C9 S1 115.30(19) . . ?
C9 C10 H10 120.1 . . ?
C11 C10 C9 119.8(2) . . ?
C11 C10 H10 120.1 . . ?
C10 C11 N2 120.1(2) . . ?
C10 C11 C12 120.3(2) . . ?
C12 C11 N2 119.6(2) . . ?
C11 C12 H12 120.1 . . ?
C13 C12 C11 119.7(2) . . ?
C13 C12 H12 120.1 . . ?
C8 C13 H13 119.4 . . ?
C12 C13 C8 121.2(2) . . ?
C12 C13 H13 119.4 . . ?
C15 C14 N2 129.2(2) . . ?
C15 C14 C19 121.5(2) . . ?
C19 C14 N2 109.3(2) . . ?
C14 C15 H15 121.3 . . ?
C16 C15 C14 117.4(3) . . ?
C16 C15 H15 121.3 . . ?
C15 C16 H16 119.2 . . ?
C15 C16 C17 121.6(3) . . ?
C17 C16 H16 119.2 . . ?
C16 C17 H17 119.7 . . ?
C18 C17 C16 120.5(3) . . ?
C18 C17 H17 119.7 . . ?
C17 C18 H18 120.6 . . ?
C17 C18 C19 118.8(3) . . ?
C19 C18 H18 120.6 . . ?
C14 C19 C20 107.0(2) . . ?
C18 C19 C14 120.1(2) . . ?
C18 C19 C20 132.9(3) . . ?
C21 C20 C19 132.3(2) . . ?
C21 C20 C25 120.6(2) . . ?
C25 C20 C19 107.1(2) . . ?
C20 C21 H21 120.9 . . ?
C22 C21 C20 118.2(2) . . ?
C22 C21 H21 120.9 . . ?
C21 C22 H22 119.7 . . ?
C21 C22 C23 120.6(2) . . ?
C23 C22 H22 119.7 . . ?
C22 C23 H23 118.6 . . ?
C24 C23 C22 122.8(2) . . ?
C24 C23 H23 118.6 . . ?
C23 C24 C25 115.7(2) . . ?
C23 C24 C29 119.8(2) . . ?
C25 C24 C29 124.4(2) . . ?
C20 C25 N2 108.9(2) . . ?
C24 C25 N2 128.9(2) . . ?
C24 C25 C20 122.0(2) . . ?
C27 C26 N1 120.4(2) . . ?
C27 C26 C31 118.9(2) . . ?
C31 C26 N1 120.7(2) . . ?
C26 C27 H27 119.9 . . ?
C28 C27 C26 120.2(2) . . ?
C28 C27 H27 119.9 . . ?
C27 C28 H28 119.4 . . ?
C29 C28 C27 121.2(2) . . ?
C29 C28 H28 119.4 . . ?
C28 C29 C24 121.7(2) . . ?
C28 C29 C30 118.4(2) . . ?
C30 C29 C24 119.8(2) . . ?
C29 C30 H30 119.6 . . ?
C31 C30 C29 120.8(2) . . ?
C31 C30 H30 119.6 . . ?
C26 C31 H31 119.8 . . ?
C30 C31 C26 120.4(2) . . ?
C30 C31 H31 119.8 . . ?
C33 C32 N1 120.6(2) . . ?
C33 C32 C37 118.6(2) . . ?
C37 C32 N1 120.7(2) . . ?
C32 C33 H33 119.8 . . ?
C34 C33 C32 120.5(2) . . ?
C34 C33 H33 119.8 . . ?
C33 C34 H34 119.5 . . ?
C33 C34 C35 121.0(3) . . ?
C35 C34 H34 119.5 . . ?
C34 C35 H35 120.8 . . ?
C36 C35 C34 118.3(2) . . ?
C36 C35 H35 120.8 . . ?
C35 C36 H36 119.5 . . ?
C37 C36 C35 121.1(2) . . ?
C37 C36 H36 119.5 . . ?
C32 C37 H37 119.8 . . ?
C36 C37 C32 120.4(2) . . ?
C36 C37 H37 119.8 . . ?
C39 C38 N1 119.9(2) . . ?
C39 C38 C43 119.7(2) . . ?
C43 C38 N1 120.4(2) . . ?
C38 C39 H39 120.0 . . ?
C40 C39 C38 120.0(2) . . ?
C40 C39 H39 120.0 . . ?
C39 C40 H40 119.6 . . ?
C39 C40 C41 120.8(2) . . ?
C41 C40 H40 119.6 . . ?
C40 C41 H41 120.3 . . ?
C42 C41 C40 119.3(2) . . ?
C42 C41 H41 120.3 . . ?
C41 C42 H42 119.9 . . ?
C41 C42 C43 120.2(2) . . ?
C43 C42 H42 119.9 . . ?
C38 C43 H43 120.0 . . ?
C42 C43 C38 119.9(2) . . ?
C42 C43 H43 120.0 . . ?

loop_
_geom_bond_atom_site_label_1
_geom_bond_atom_site_label_2
_geom_bond_distance
_geom_bond_site_symmetry_2
_geom_bond_publ_flag
S1 C1 1.746(3) . ?
S1 C9 1.744(2) . ?
O1 C7 1.226(3) . ?
N1 C26 1.422(3) . ?
N1 C32 1.412(3) . ?
N1 C38 1.428(3) . ?
N2 C11 1.419(3) . ?
N2 C14 1.411(3) . ?
N2 C25 1.409(3) . ?
C1 C2 1.403(3) . ?
C1 C6 1.395(4) . ?
C2 H2 0.9500 . ?
C2 C3 1.382(4) . ?
C3 H3 0.9500 . ?
C3 C4 1.397(4) . ?
C4 H4 0.9500 . ?
C4 C5 1.378(4) . ?
C5 H5 0.9500 . ?
C5 C6 1.411(4) . ?
C6 C7 1.476(4) . ?
C7 C8 1.493(3) . ?
C8 C9 1.394(4) . ?
C8 C13 1.404(4) . ?
C9 C10 1.405(3) . ?
C10 H10 0.9500 . ?
C10 C11 1.380(3) . ?
C11 C12 1.395(4) . ?
C12 H12 0.9500 . ?
C12 C13 1.375(4) . ?
C13 H13 0.9500 . ?
C14 C15 1.398(4) . ?
C14 C19 1.401(4) . ?
C15 H15 0.9500 . ?
C15 C16 1.389(4) . ?
C16 H16 0.9500 . ?
C16 C17 1.399(4) . ?
C17 H17 0.9500 . ?
C17 C18 1.387(4) . ?
C18 H18 0.9500 . ?
C18 C19 1.398(4) . ?
C19 C20 1.453(4) . ?
C20 C21 1.394(4) . ?
C20 C25 1.409(4) . ?
C21 H21 0.9500 . ?
C21 C22 1.391(4) . ?
C22 H22 0.9500 . ?
C22 C23 1.399(4) . ?
C23 H23 0.9500 . ?
C23 C24 1.398(4) . ?
C24 C25 1.408(3) . ?
C24 C29 1.488(4) . ?
C26 C27 1.392(4) . ?
C26 C31 1.399(3) . ?
C27 H27 0.9500 . ?
C27 C28 1.390(4) . ?
C28 H28 0.9500 . ?
C28 C29 1.386(3) . ?
C29 C30 1.399(4) . ?
C30 H30 0.9500 . ?
C30 C31 1.385(4) . ?
C31 H31 0.9500 . ?
C32 C33 1.392(4) . ?
C32 C37 1.399(3) . ?
C33 H33 0.9500 . ?
C33 C34 1.387(4) . ?
C34 H34 0.9500 . ?
C34 C35 1.396(4) . ?
C35 H35 0.9500 . ?
C35 C36 1.387(4) . ?
C36 H36 0.9500 . ?
C36 C37 1.386(4) . ?
C37 H37 0.9500 . ?
C38 C39 1.386(4) . ?
C38 C43 1.396(3) . ?
C39 H39 0.9500 . ?
C39 C40 1.384(4) . ?
C40 H40 0.9500 . ?
C40 C41 1.391(4) . ?
C41 H41 0.9500 . ?
C41 C42 1.388(4) . ?
C42 H42 0.9500 . ?
C42 C43 1.395(4) . ?
C43 H43 0.9500 . ?
